data_4116788
loop_
_publ_author_name
'Maria Gdaniec'
'Tadeusz Po\/lo\'nski'

_publ_contact_author
;
    Maria Gdaniec
    Faculty of Chemistry
    A.Mickiewicz University
    60-780 Pozna\'n
    Poland
;
_publ_contact_author_email mg31@krystal.amu.edu.pl
_publ_contact_author_fax '48 61 8658 008'
_publ_contact_author_phone '48 61 8699181 ext. 489'
_publ_section_title
;
 Generation of Chirality in Guest Aromatic Ketones Included in the
 Crystals of Steroidal Bile Acids
;
_journal_name_full 'Journal of the American Chemical Society'
_journal_page_first 7353
_journal_page_last 7354
_journal_paper_doi 10.1021/ja9807441
_journal_volume 120
_journal_year 1998
_chemical_compound_source 'T. Polonski'
_chemical_formula_moiety 'C24 H40 O5 . C9 H10 O1'
_chemical_formula_sum 'C33 H50 O6'
_chemical_formula_weight 542.73
_chemical_name_common 'cholic acid propiophenone clathrate'
_chemical_name_systematic
; 
3\alpha,7\alpha,12\alpha-trihydroxy-5\beta-cholan-24-oic acid 
propiophenone 
clathrate
;
_space_group_IT_number 4
_symmetry_cell_setting monoclinic
_symmetry_space_group_name_Hall 'P 2yb'
_symmetry_space_group_name_H-M 'P 1 21 1'
_atom_sites_solution_hydrogens geom
_atom_sites_solution_primary direct
_atom_sites_solution_secondary difmap
_audit_creation_method SHELXL
_cell_angle_alpha 90.00
_cell_angle_beta 114.28(3)
_cell_angle_gamma 90.00
_cell_formula_units_Z 2
_cell_length_a 16.752(3)
_cell_length_b 7.910(2)
_cell_length_c 12.222(2)
_cell_measurement_reflns_used 40
_cell_measurement_temperature 293(2)
_cell_measurement_theta_max 14.5
_cell_measurement_theta_min 4.5
_cell_volume 1476.3(6)
_computing_cell_refinement 'Kuma KM-4 software (Kuma Diffraction, 1991)'
_computing_data_collection 'Kuma KM-4 sofware (Kuma Diffraction, 1991)'
_computing_data_reduction 'Kuma KM-4 software (Kuma Diffraction, 1991)'
_computing_molecular_graphics 'Stereochemical Workstation (Siemens Analytical X-Ray Instruments, Inc., 1989)'
_computing_publication_material 'SHELXL-93 (Sheldrick, 1993)'
_computing_structure_refinement 'SHELXL-93 (Sheldrick, 1993)'
_computing_structure_solution 'SHELXS-86 (Sheldrick, 1990)'
_diffrn_ambient_temperature 293(2)
_diffrn_measurement_device 'KM-4 four-circle diffractometer'
_diffrn_measurement_method '\w/2\q scan'
_diffrn_radiation_monochromator graphite
_diffrn_radiation_source 'X-ray tube'
_diffrn_radiation_type MoK\a
_diffrn_radiation_wavelength 0.71073
_diffrn_reflns_av_R_equivalents 0.0156
_diffrn_reflns_av_sigmaI/netI 0.0183
_diffrn_reflns_limit_h_max 20
_diffrn_reflns_limit_h_min -14
_diffrn_reflns_limit_k_max 9
_diffrn_reflns_limit_k_min 0
_diffrn_reflns_limit_l_max 15
_diffrn_reflns_limit_l_min -14
_diffrn_reflns_number 3223
_diffrn_reflns_theta_max 26.05
_diffrn_reflns_theta_min 1.33
_diffrn_standards_decay_% 1.5
_diffrn_standards_interval_count 100
_diffrn_standards_number 2
_exptl_absorpt_coefficient_mu 0.082
_exptl_absorpt_correction_type none
_exptl_crystal_colour colorless
_exptl_crystal_density_diffrn 1.221
_exptl_crystal_description needle
_exptl_crystal_F_000 592
_exptl_crystal_size_max 0.6
_exptl_crystal_size_mid 0.3
_exptl_crystal_size_min 0.2
_refine_diff_density_max 0.234
_refine_diff_density_min -0.166
_refine_diff_density_rms 0.037
_refine_ls_abs_structure_details 'Flack H D (1983), Acta Cryst. A39, 876-881'
_refine_ls_abs_structure_Flack -0.48(137)
_refine_ls_extinction_method none
_refine_ls_goodness_of_fit_all 1.057
_refine_ls_goodness_of_fit_obs 1.058
_refine_ls_hydrogen_treatment 'H atoms of OH groups refined, other noref'
_refine_ls_matrix_type full
_refine_ls_number_parameters 368
_refine_ls_number_reflns 3125
_refine_ls_number_restraints 1
_refine_ls_restrained_S_all 1.057
_refine_ls_restrained_S_obs 1.058
_refine_ls_R_factor_all 0.0522
_refine_ls_R_factor_obs 0.0383
_refine_ls_shift/esd_max -0.001
_refine_ls_shift/esd_mean 0.000
_refine_ls_structure_factor_coef Fsqd
_refine_ls_weighting_details 'w=1/[\s^2^(Fo^2^)+(0.0606P)^2^+0.3599P] where P=(Fo^2^+2Fc^2^)/3'
_refine_ls_weighting_scheme calc
_refine_ls_wR_factor_all 0.1114
_refine_ls_wR_factor_obs 0.1022
_reflns_number_observed 2680
_reflns_number_total 3125
_reflns_observed_criterion >2sigma(I)
_cod_data_source_file ja9807441_1.cif
_cod_data_source_block 4CA
_cod_depositor_comments
;
The following automatic conversions were performed:

'_refine_ls_weighting_scheme' value 'calc
w=1/[\s^2^(Fo^2^)+(0.0606P)^2^+0.3599P] where P=(Fo^2^+2Fc^2^)/3' was
changed to 'calc'. New tag '_refine_ls_weighting_details' was
created. The value of the new tag was set to
'w=1/[\s^2^(Fo^2^)+(0.0606P)^2^+0.3599P] where P=(Fo^2^+2Fc^2^)/3'.

Automatic conversion script
Id: cif_fix_values 3143 2015-03-26 13:38:13Z robertas 
;
_cod_original_cell_volume 1476.3(5)
_cod_database_code 4116788

loop_
_symmetry_equiv_pos_as_xyz
'x, y, z'
'-x, y+1/2, -z'

loop_
_atom_site_aniso_label
_atom_site_aniso_U_11
_atom_site_aniso_U_22
_atom_site_aniso_U_33
_atom_site_aniso_U_23
_atom_site_aniso_U_13
_atom_site_aniso_U_12
C1 0.0257(11) 0.0323(14) 0.0446(13) -0.0031(11) 0.0074(10) 0.0044(11)
C2 0.0347(13) 0.0326(13) 0.0354(12) 0.0043(11) 0.0043(10) -0.0004(11)
C3 0.0337(12) 0.0366(15) 0.0339(12) 0.0011(11) 0.0064(10) -0.0040(11)
C4 0.0321(11) 0.0295(13) 0.0351(12) -0.0017(11) 0.0090(10) -0.0047(10)
C5 0.0241(11) 0.0367(15) 0.0363(12) 0.0025(11) 0.0120(10) -0.0038(10)
C6 0.0334(12) 0.0335(14) 0.0396(13) 0.0040(11) 0.0144(10) -0.0068(11)
C7 0.0303(12) 0.0288(14) 0.0355(12) 0.0050(11) 0.0111(10) -0.0017(10)
C8 0.0260(11) 0.0305(13) 0.0294(11) 0.0016(10) 0.0097(9) -0.0008(10)
C9 0.0255(10) 0.0277(12) 0.0292(11) 0.0000(9) 0.0115(9) 0.0011(9)
C10 0.0235(11) 0.0358(14) 0.0348(12) -0.0020(11) 0.0128(10) 0.0006(10)
C11 0.0275(11) 0.0275(13) 0.0394(12) -0.0008(11) 0.0092(10) 0.0046(10)
C12 0.0281(11) 0.0236(12) 0.0386(12) -0.0031(10) 0.0088(10) 0.0002(10)
C13 0.0247(11) 0.0309(14) 0.0294(11) -0.0018(10) 0.0065(9) -0.0012(10)
C14 0.0248(11) 0.0264(13) 0.0330(11) -0.0001(10) 0.0084(9) 0.0014(10)
C15 0.0367(13) 0.0335(15) 0.048(2) 0.0079(12) 0.0065(12) 0.0042(12)
C16 0.0307(13) 0.0361(15) 0.056(2) 0.0013(13) 0.0046(12) 0.0073(12)
C17 0.0240(11) 0.0343(13) 0.0348(12) -0.0030(11) 0.0080(9) 0.0023(10)
C18 0.0358(13) 0.054(2) 0.0340(12) -0.0053(13) 0.0115(11) -0.0008(13)
C19 0.0339(12) 0.059(2) 0.0459(14) -0.0055(15) 0.0215(11) -0.0018(13)
C20 0.0246(11) 0.0397(15) 0.0384(12) -0.0032(12) 0.0063(10) 0.0010(11)
C21 0.0374(15) 0.041(2) 0.067(2) -0.0030(15) 0.0056(14) -0.0022(13)
C22 0.0292(12) 0.054(2) 0.057(2) -0.0131(15) 0.0137(12) -0.0007(13)
C23 0.0272(12) 0.065(2) 0.063(2) -0.023(2) 0.0120(12) -0.0005(14)
C24 0.0299(12) 0.048(2) 0.0398(13) -0.0020(13) 0.0082(10) 0.0038(12)
O25 0.0644(14) 0.0455(12) 0.0315(9) 0.0008(9) 0.0105(9) -0.0064(11)
O26 0.0356(9) 0.0402(11) 0.0418(10) 0.0074(9) 0.0132(8) -0.0051(9)
O27 0.0362(10) 0.0607(15) 0.089(2) -0.0100(13) 0.0285(11) -0.0033(11)
O28 0.0455(13) 0.057(2) 0.111(2) -0.025(2) 0.0230(13) 0.0048(12)
O29 0.0354(9) 0.0352(11) 0.0479(11) -0.0113(10) 0.0165(8) -0.0010(8)
C1G 0.057(2) 0.056(2) 0.057(2) -0.012(2) 0.0199(15) -0.008(2)
C2G 0.070(3) 0.083(3) 0.076(2) -0.005(2) 0.021(2) -0.008(2)
C3G 0.058(2) 0.081(3) 0.114(4) -0.015(3) 0.017(2) -0.003(2)
C4G 0.089(3) 0.071(3) 0.126(4) -0.026(3) 0.062(3) -0.022(3)
C5G 0.099(3) 0.078(3) 0.087(3) -0.011(2) 0.048(3) -0.031(3)
C6G 0.079(2) 0.061(2) 0.068(2) -0.006(2) 0.028(2) -0.011(2)
C7G 0.072(2) 0.080(3) 0.063(2) -0.016(2) 0.031(2) -0.010(2)
C8G 0.060(2) 0.129(5) 0.100(3) -0.001(4) 0.026(2) 0.008(3)
C9G 0.063(3) 0.104(4) 0.147(5) 0.009(4) 0.038(3) 0.003(3)
O1G 0.102(2) 0.210(5) 0.068(2) -0.009(3) 0.042(2) -0.041(3)

loop_
_atom_site_label
_atom_site_type_symbol
_atom_site_fract_x
_atom_site_fract_y
_atom_site_fract_z
_atom_site_U_iso_or_equiv
_atom_site_thermal_displace_type
_atom_site_occupancy
_atom_site_calc_flag
_atom_site_refinement_flags
C1 C -0.0895(2) -0.0550(4) 0.1649(2) 0.0365(6) Uani 1 d .
H1A H -0.1507(2) -0.0640(4) 0.1472(2) 0.044 Uiso 1 d R
H1B H -0.0706(2) 0.0562(4) 0.1964(2) 0.044 Uiso 1 d R
C2 C -0.0804(2) -0.0784(4) 0.0471(2) 0.0376(6) Uani 1 d .
H2A H -0.0195(2) -0.0683(4) 0.0630(2) 0.045 Uiso 1 d R
H2B H -0.1122(2) 0.0079(4) -0.0093(2) 0.045 Uiso 1 d R
C3 C -0.1108(2) -0.2515(4) -0.0043(2) 0.0372(6) Uani 1 d .
H3A H -0.1720(2) -0.2623(4) -0.0224(2) 0.045 Uiso 1 d R
C4 C -0.0603(2) -0.3830(3) 0.0872(2) 0.0339(5) Uani 1 d .
H4A H 0.0003(2) -0.3724(3) 0.1016(2) 0.041 Uiso 1 d R
H4B H -0.0796(2) -0.4939(3) 0.0554(2) 0.041 Uiso 1 d R
C5 C -0.0668(2) -0.3645(3) 0.2074(2) 0.0325(5) Uani 1 d .
H5A H -0.1274(2) -0.3800(3) 0.1913(2) 0.039 Uiso 1 d R
C6 C -0.0165(2) -0.5049(4) 0.2935(2) 0.0357(6) Uani 1 d .
H6A H -0.0310(2) -0.6117(4) 0.2526(2) 0.043 Uiso 1 d R
H6B H -0.0347(2) -0.5092(4) 0.3583(2) 0.043 Uiso 1 d R
C7 C 0.08269(15) -0.4836(3) 0.3470(2) 0.0323(5) Uani 1 d .
H7A H 0.10836(15) -0.5663(3) 0.4092(2) 0.039 Uiso 1 d R
C8 C 0.10954(15) -0.3081(3) 0.4011(2) 0.0292(5) Uani 1 d .
H8A H 0.09664(15) -0.2985(3) 0.4704(2) 0.035 Uiso 1 d R
C9 C 0.06077(15) -0.1661(3) 0.3128(2) 0.0274(5) Uani 1 d .
H9A H 0.07680(15) -0.1755(3) 0.2461(2) 0.033 Uiso 1 d R
C10 C -0.04066(15) -0.1863(3) 0.2632(2) 0.0311(5) Uani 1 d .
C11 C 0.09411(15) 0.0063(3) 0.3714(2) 0.0329(5) Uani 1 d .
H11A H 0.07802(15) 0.0199(3) 0.4377(2) 0.040 Uiso 1 d R
H11B H 0.06526(15) 0.0935(3) 0.3141(2) 0.040 Uiso 1 d R
C12 C 0.19362(15) 0.0303(3) 0.4157(2) 0.0317(5) Uani 1 d .
H12A H 0.20978(15) 0.1365(3) 0.4571(2) 0.038 Uiso 1 d R
C13 C 0.24361(15) -0.1107(3) 0.5043(2) 0.0298(5) Uani 1 d .
C14 C 0.20758(15) -0.2810(3) 0.4422(2) 0.0292(5) Uani 1 d .
H14A H 0.21694(15) -0.2824(3) 0.3698(2) 0.035 Uiso 1 d R
C15 C 0.2689(2) -0.4122(4) 0.5258(3) 0.0430(7) Uani 1 d .
H15A H 0.2693(2) -0.5125(4) 0.4818(3) 0.052 Uiso 1 d R
H15B H 0.2517(2) -0.4419(4) 0.5891(3) 0.052 Uiso 1 d R
C16 C 0.3582(2) -0.3251(4) 0.5719(3) 0.0454(7) Uani 1 d .
H16A H 0.3965(2) -0.3774(4) 0.5412(3) 0.055 Uiso 1 d R
H16B H 0.3847(2) -0.3301(4) 0.6580(3) 0.055 Uiso 1 d R
C17 C 0.34235(14) -0.1371(3) 0.5308(2) 0.0324(5) Uani 1 d .
H17A H 0.34766(14) -0.1306(3) 0.4556(2) 0.039 Uiso 1 d R
C18 C 0.2321(2) -0.0869(4) 0.6209(2) 0.0422(6) Uani 1 d .
H18A H 0.2556(2) 0.0204(4) 0.6562(2) 0.051 Uiso 1 d R
H18B H 0.1712(2) -0.0921(4) 0.6054(2) 0.051 Uiso 1 d R
H18C H 0.2631(2) -0.1759(4) 0.6752(2) 0.051 Uiso 1 d R
C19 C -0.0729(2) -0.1616(5) 0.3632(2) 0.0447(7) Uani 1 d .
H19A H -0.0562(2) -0.0516(5) 0.3984(2) 0.054 Uiso 1 d R
H19B H -0.1355(2) -0.1724(5) 0.3308(2) 0.054 Uiso 1 d R
H19C H -0.0466(2) -0.2466(5) 0.4235(2) 0.054 Uiso 1 d R
C20 C 0.4132(2) -0.0223(4) 0.6192(2) 0.0364(6) Uani 1 d .
H20A H 0.4142(2) -0.0373(4) 0.6977(2) 0.044 Uiso 1 d R
C21 C 0.3973(2) 0.1628(4) 0.5869(3) 0.0537(8) Uani 1 d .
H21A H 0.4439(2) 0.2284(4) 0.6446(3) 0.064 Uiso 1 d R
H21B H 0.3964(2) 0.1794(4) 0.5086(3) 0.064 Uiso 1 d R
H21C H 0.3424(2) 0.1982(4) 0.5866(3) 0.064 Uiso 1 d R
C22 C 0.5022(2) -0.0780(5) 0.6238(3) 0.0479(7) Uani 1 d .
H22A H 0.5037(2) -0.0532(5) 0.5478(3) 0.057 Uiso 1 d R
H22B H 0.5072(2) -0.1983(5) 0.6351(3) 0.057 Uiso 1 d R
C23 C 0.5806(2) 0.0011(5) 0.7211(3) 0.0539(8) Uani 1 d .
H23A H 0.5779(2) -0.0193(5) 0.7970(3) 0.065 Uiso 1 d R
H23B H 0.5775(2) 0.1210(5) 0.7078(3) 0.065 Uiso 1 d R
C24 C 0.6660(2) -0.0640(4) 0.7255(2) 0.0411(6) Uani 1 d .
O25 O -0.0956(2) -0.2726(3) -0.1106(2) 0.0502(5) Uani 1 d .
O26 O 0.21297(13) 0.0342(3) 0.3121(2) 0.0401(4) Uani 1 d .
O27 O 0.72835(14) 0.0488(3) 0.7605(2) 0.0610(6) Uani 1 d .
O28 O 0.6763(2) -0.2041(4) 0.6970(3) 0.0742(8) Uani 1 d .
O29 O 0.11845(12) -0.5088(3) 0.2598(2) 0.0397(4) Uani 1 d .
H260 H 0.2532(25) 0.0906(59) 0.3247(34) 0.065(12) Uiso 1 d .
H27O H 0.7784(32) 0.0239(72) 0.7487(41) 0.100(15) Uiso 1 d .
H29O H 0.1013(23) -0.5757(50) 0.2215(30) 0.045(10) Uiso 1 d .
H25O H -0.1283(34) -0.3367(81) -0.1543(46) 0.108(19) Uiso 1 d .
C1G C 0.5784(2) 0.3519(5) 0.9584(3) 0.0577(8) Uani 1 d .
C2G C 0.6596(3) 0.2955(7) 1.0376(4) 0.0795(12) Uani 1 d .
H2GA H 0.6659(3) 0.2444(7) 1.1120(4) 0.095 Uiso 1 d R
C3G C 0.7321(3) 0.3123(7) 1.0097(5) 0.0905(14) Uani 1 d .
H3GA H 0.7889(3) 0.2725(7) 1.0631(5) 0.109 Uiso 1 d R
C4G C 0.7219(3) 0.3859(7) 0.9041(5) 0.0891(14) Uani 1 d .
H4GA H 0.7716(3) 0.3954(7) 0.8843(5) 0.107 Uiso 1 d R
C5G C 0.6451(3) 0.4435(7) 0.8272(4) 0.0848(13) Uani 1 d .
H5GA H 0.6395(3) 0.4984(7) 0.7543(4) 0.102 Uiso 1 d R
C6G C 0.5727(3) 0.4287(6) 0.8537(3) 0.0702(10) Uani 1 d .
H6GA H 0.5161(3) 0.4672(6) 0.7982(3) 0.084 Uiso 1 d R
C7G C 0.5023(3) 0.3298(6) 0.9885(4) 0.0704(10) Uani 1 d .
C8G C 0.4129(3) 0.3376(9) 0.8904(4) 0.099(2) Uani 1 d .
H8GA H 0.4089(3) 0.2516(9) 0.8330(4) 0.118 Uiso 1 d R
H8GB H 0.4030(3) 0.4450(9) 0.8505(4) 0.118 Uiso 1 d R
C9G C 0.3394(3) 0.3033(9) 0.9246(6) 0.106(2) Uani 1 d .
H9GA H 0.2826(3) 0.3055(9) 0.8590(6) 0.127 Uiso 1 d R
H9GB H 0.3487(3) 0.1951(9) 0.9635(6) 0.127 Uiso 1 d R
H9GC H 0.3428(3) 0.3902(9) 0.9812(6) 0.127 Uiso 1 d R
O1G O 0.5123(2) 0.2960(8) 1.0891(3) 0.124(2) Uani 1 d .

loop_
_atom_type_symbol
_atom_type_description
_atom_type_scat_dispersion_real
_atom_type_scat_dispersion_imag
_atom_type_scat_source
C C 0.0033 0.0016 'International Tables Vol C Tables 4.2.6.8 and 6.1.1.4'
H H 0.0000 0.0000 'International Tables Vol C Tables 4.2.6.8 and 6.1.1.4'
O O 0.0106 0.0060 'International Tables Vol C Tables 4.2.6.8 and 6.1.1.4'

loop_
_geom_angle_atom_site_label_1
_geom_angle_atom_site_label_2
_geom_angle_atom_site_label_3
_geom_angle
_geom_angle_publ_flag
C2 C1 C10 115.3(2) y
C3 C2 C1 110.9(2) y
O25 C3 C2 109.2(2) y
O25 C3 C4 109.7(2) y
C2 C3 C4 109.2(2) y
C3 C4 C5 114.1(2) y
C6 C5 C4 110.9(2) y
C6 C5 C10 112.6(2) y
C4 C5 C10 113.1(2) y
C5 C6 C7 114.3(2) y
O29 C7 C8 108.0(2) y
O29 C7 C6 112.3(2) y
C8 C7 C6 111.2(2) y
C14 C8 C7 110.9(2) y
C14 C8 C9 108.6(2) y
C7 C8 C9 112.6(2) y
C11 C9 C8 109.6(2) y
C11 C9 C10 113.7(2) y
C8 C9 C10 112.2(2) y
C19 C10 C1 106.6(2) y
C19 C10 C5 109.7(2) y
C1 C10 C5 107.8(2) y
C19 C10 C9 111.1(2) y
C1 C10 C9 112.2(2) y
C5 C10 C9 109.3(2) y
C9 C11 C12 114.1(2) y
O26 C12 C11 107.3(2) y
O26 C12 C13 112.5(2) y
C11 C12 C13 110.8(2) y
C18 C13 C12 109.0(2) y
C18 C13 C14 113.2(2) y
C12 C13 C14 107.3(2) y
C18 C13 C17 110.6(2) y
C12 C13 C17 117.8(2) y
C14 C13 C17 98.7(2) y
C15 C14 C8 117.7(2) y
C15 C14 C13 104.2(2) y
C8 C14 C13 115.8(2) y
C14 C15 C16 103.2(2) y
C15 C16 C17 107.5(2) y
C20 C17 C16 111.0(2) y
C20 C17 C13 120.9(2) y
C16 C17 C13 102.7(2) y
C21 C20 C17 112.8(2) y
C21 C20 C22 110.6(3) y
C17 C20 C22 108.4(2) y
C23 C22 C20 115.5(2) y
C22 C23 C24 113.3(3) y
O28 C24 O27 122.5(3) y
O28 C24 C23 123.9(3) y
O27 C24 C23 113.6(3) y
C2G C1G C6G 117.7(4) y
C2G C1G C7G 119.4(4) y
C6G C1G C7G 123.0(4) y
C1G C2G C3G 120.2(4) y
C4G C3G C2G 119.4(4) y
C5G C4G C3G 121.7(4) y
C4G C5G C6G 119.6(5) y
C1G C6G C5G 121.3(4) y
O1G C7G C1G 120.7(4) y
O1G C7G C8G 120.3(4) y
C1G C7G C8G 118.8(4) y
C9G C8G C7G 116.4(4) y

loop_
_geom_bond_atom_site_label_1
_geom_bond_atom_site_label_2
_geom_bond_distance
_geom_bond_publ_flag
C1 C2 1.521(4) y
C1 C10 1.544(4) y
C2 C3 1.505(4) y
C3 O25 1.433(3) y
C3 C4 1.506(4) y
C4 C5 1.525(3) y
C5 C6 1.523(4) y
C5 C10 1.548(4) y
C6 C7 1.525(3) y
C7 O29 1.436(3) y
C7 C8 1.524(4) y
C8 C14 1.522(3) y
C8 C9 1.539(3) y
C9 C11 1.535(3) y
C9 C10 1.560(3) y
C10 C19 1.538(3) y
C11 C12 1.538(3) y
C12 O26 1.431(3) y
C12 C13 1.540(3) y
C13 C18 1.526(3) y
C13 C14 1.543(3) y
C13 C17 1.563(3) y
C14 C15 1.521(3) y
C15 C16 1.528(4) y
C16 C17 1.558(4) y
C17 C20 1.532(3) y
C20 C21 1.511(4) y
C20 C22 1.534(4) y
C22 C23 1.499(4) y
C23 C24 1.501(4) y
C24 O28 1.195(4) y
C24 O27 1.305(4) y
C1G C2G 1.380(6) y
C1G C6G 1.383(5) y
C1G C7G 1.475(5) y
C2G C3G 1.396(6) y
C3G C4G 1.361(7) y
C4G C5G 1.324(7) y
C5G C6G 1.383(6) y
C7G O1G 1.201(5) y
C7G C8G 1.486(6) y
C8G C9G 1.479(7) y

loop_
_geom_torsion_atom_site_label_1
_geom_torsion_atom_site_label_2
_geom_torsion_atom_site_label_3
_geom_torsion_atom_site_label_4
_geom_torsion
_geom_torsion_publ_flag
C2G C1G C7G O1G 15.2(7) y
C6G C1G C7G C8G 20.2(7) y
